data_7051000
loop_
_publ_author_name
'Jacek Gawronski'
'Marcin Kwit'
'Urszula Rychlewska'

_publ_section_title
;
Induced Homohelicity of Diphenimide Bis-propellers
;
_journal_name_full 'New Journal of Chemistry'
_journal_paper_doi 10.1039/b207375g
_journal_year 2002
_chemical_formula_moiety 'C22 H17 N O2'
_chemical_formula_sum 'C22 H17 N O2'
_chemical_formula_weight 327.37
_chemical_melting_point 142-3\%
_space_group_IT_number 14
_symmetry_cell_setting monoclinic
_symmetry_space_group_name_Hall '-P 2yn'
_symmetry_space_group_name_H-M 'P 1 21/n 1'
_cell_angle_alpha 90.00
_cell_angle_beta 95.55(3)
_cell_angle_gamma 90.00
_cell_formula_units_Z 4
_cell_length_a 9.764(2)
_cell_length_b 10.273(2)
_cell_length_c 17.099(3)
_cell_measurement_temperature 294(2)
_cell_volume 1707.1(6)
_diffrn_ambient_temperature 294(2)
_exptl_crystal_density_diffrn 1.274
_cod_original_sg_symbol_H-M 'P 21/n'
_cod_database_code 7051000

loop_
_symmetry_equiv_pos_as_xyz
'x, y, z'
'-x+1/2, y+1/2, -z+1/2'
'-x, -y, -z'
'x-1/2, -y-1/2, z-1/2'

loop_
_atom_site_label
_atom_site_type_symbol
_atom_site_fract_x
_atom_site_fract_y
_atom_site_fract_z
_atom_site_U_iso_or_equiv
_atom_site_adp_type
_atom_site_occupancy
_atom_site_symmetry_multiplicity
_atom_site_calc_flag
_atom_site_refinement_flags
_atom_site_disorder_assembly
_atom_site_disorder_group
C1 C -0.20046(15) 0.20332(15) 0.79751(9) 0.0423(4) Uani 1 1 d . . .
C2 C -0.28580(19) 0.24343(18) 0.73104(10) 0.0545(4) Uani 1 1 d . . .
C3 C -0.2661(2) 0.1974(2) 0.65749(11) 0.0663(5) Uani 1 1 d . . .
C4 C -0.1620(3) 0.1107(2) 0.64774(11) 0.0709(6) Uani 1 1 d . . .
C5 C -0.0765(2) 0.06992(19) 0.71189(11) 0.0592(5) Uani 1 1 d . . .
C6 C -0.09413(16) 0.11631(14) 0.78716(9) 0.0433(4) Uani 1 1 d . . .
C7 C -0.22971(15) 0.25010(14) 0.87588(8) 0.0401(4) Uani 1 1 d . . .
C8 C -0.36607(18) 0.26345(17) 0.89263(11) 0.0520(4) Uani 1 1 d . . .
C9 C -0.3995(2) 0.3132(2) 0.96303(11) 0.0613(5) Uani 1 1 d . . .
C10 C -0.2969(2) 0.35446(19) 1.01839(11) 0.0614(5) Uani 1 1 d . . .
C11 C -0.1615(2) 0.34234(16) 1.00377(10) 0.0528(4) Uani 1 1 d . . .
C12 C -0.12562(16) 0.28691(14) 0.93375(9) 0.0412(4) Uani 1 1 d . . .
C13 C 0.00549(16) 0.06604(15) 0.85183(9) 0.0445(4) Uani 1 1 d . . .
C14 C 0.02566(16) 0.27268(15) 0.92958(9) 0.0440(4) Uani 1 1 d . . .
C15 C 0.22428(16) 0.12528(17) 0.92848(9) 0.0475(4) Uani 1 1 d . . .
C16 C 0.2350(3) 0.0322(3) 0.99739(12) 0.0702(6) Uani 1 1 d . . .
C17 C 0.29967(15) 0.08594(16) 0.85854(9) 0.0455(4) Uani 1 1 d . . .
C18 C 0.29527(18) 0.1694(2) 0.79435(10) 0.0566(4) Uani 1 1 d . . .
C19 C 0.3655(2) 0.1412(3) 0.73019(12) 0.0716(6) Uani 1 1 d . . .
C20 C 0.4417(3) 0.0294(3) 0.72907(15) 0.0815(7) Uani 1 1 d . . .
C21 C 0.4476(2) -0.0536(2) 0.79170(17) 0.0812(7) Uani 1 1 d . . .
C22 C 0.37688(19) -0.02600(19) 0.85684(13) 0.0615(5) Uani 1 1 d . . .
N1 N 0.07741(12) 0.15658(12) 0.90207(7) 0.0425(3) Uani 1 1 d . . .
O1 O 0.03940(12) -0.04722(11) 0.85403(8) 0.0620(4) Uani 1 1 d . . .
O2 O 0.10443(13) 0.35405(12) 0.95955(9) 0.0671(4) Uani 1 1 d . . .
H2 H -0.361(2) 0.305(2) 0.7374(11) 0.068(6) Uiso 1 1 d . . .
H3 H -0.328(2) 0.225(2) 0.6112(14) 0.085(7) Uiso 1 1 d . . .
H4 H -0.147(2) 0.080(2) 0.5970(13) 0.077(6) Uiso 1 1 d . . .
H5 H -0.002(2) 0.0102(19) 0.7090(11) 0.065(6) Uiso 1 1 d . . .
H8 H -0.436(2) 0.2359(18) 0.8532(11) 0.064(5) Uiso 1 1 d . . .
H9 H -0.496(2) 0.322(2) 0.9735(12) 0.083(6) Uiso 1 1 d . . .
H10 H -0.320(2) 0.3919(19) 1.0702(12) 0.070(5) Uiso 1 1 d . . .
H11 H -0.084(2) 0.3717(19) 1.0407(11) 0.065(5) Uiso 1 1 d . . .
H15 H 0.2595(18) 0.2152(19) 0.9472(10) 0.058(5) Uiso 1 1 d . . .
H161 H 0.181(2) 0.067(2) 1.0389(14) 0.085(7) Uiso 1 1 d . . .
H162 H 0.197(3) -0.056(3) 0.9782(15) 0.100(8) Uiso 1 1 d . . .
H163 H 0.334(3) 0.029(2) 1.0208(14) 0.093(7) Uiso 1 1 d . . .
H18 H 0.243(2) 0.252(2) 0.7951(12) 0.079(6) Uiso 1 1 d . . .
H19 H 0.363(2) 0.205(2) 0.6855(14) 0.082(6) Uiso 1 1 d . . .
H20 H 0.494(3) 0.011(2) 0.6835(16) 0.102(8) Uiso 1 1 d . . .
H21 H 0.503(3) -0.131(3) 0.7939(15) 0.106(8) Uiso 1 1 d . . .
H22 H 0.380(2) -0.084(2) 0.9001(12) 0.070(6) Uiso 1 1 d . . .

loop_
_atom_site_aniso_label
_atom_site_aniso_U_11
_atom_site_aniso_U_22
_atom_site_aniso_U_33
_atom_site_aniso_U_23
_atom_site_aniso_U_13
_atom_site_aniso_U_12
C1 0.0434(8) 0.0425(8) 0.0408(8) -0.0007(6) 0.0027(6) -0.0092(7)
C2 0.0571(11) 0.0587(11) 0.0460(9) 0.0041(8) -0.0038(8) -0.0068(9)
C3 0.0815(14) 0.0704(13) 0.0444(10) 0.0035(9) -0.0063(9) -0.0159(11)
C4 0.1020(17) 0.0713(13) 0.0399(10) -0.0120(9) 0.0101(10) -0.0226(12)
C5 0.0724(12) 0.0518(10) 0.0552(11) -0.0137(8) 0.0156(9) -0.0100(9)
C6 0.0471(9) 0.0392(8) 0.0437(8) -0.0060(6) 0.0054(7) -0.0105(7)
C7 0.0438(8) 0.0351(8) 0.0411(8) 0.0024(6) 0.0032(6) -0.0009(6)
C8 0.0449(9) 0.0549(10) 0.0559(10) 0.0027(8) 0.0034(8) -0.0010(8)
C9 0.0541(11) 0.0666(12) 0.0660(12) 0.0035(9) 0.0189(9) 0.0077(9)
C10 0.0723(13) 0.0633(11) 0.0511(10) -0.0040(9) 0.0186(9) 0.0121(9)
C11 0.0647(11) 0.0491(9) 0.0439(9) -0.0062(7) 0.0026(8) 0.0034(8)
C12 0.0470(9) 0.0346(7) 0.0419(8) 0.0000(6) 0.0037(7) -0.0006(6)
C13 0.0413(8) 0.0385(9) 0.0549(9) -0.0058(7) 0.0120(7) -0.0048(7)
C14 0.0484(9) 0.0384(8) 0.0443(8) -0.0019(6) 0.0003(7) -0.0037(7)
C15 0.0429(9) 0.0499(9) 0.0488(9) 0.0010(7) 0.0003(7) 0.0005(7)
C16 0.0797(15) 0.0808(15) 0.0500(11) 0.0132(10) 0.0064(10) 0.0145(12)
C17 0.0354(8) 0.0506(9) 0.0501(9) -0.0013(7) 0.0012(6) -0.0033(7)
C18 0.0459(9) 0.0698(12) 0.0532(10) 0.0059(9) 0.0008(8) -0.0027(9)
C19 0.0660(12) 0.0965(16) 0.0529(11) -0.0007(11) 0.0080(9) -0.0210(12)
C20 0.0794(15) 0.0939(17) 0.0762(15) -0.0276(14) 0.0332(12) -0.0251(13)
C21 0.0715(14) 0.0633(13) 0.1135(19) -0.0243(13) 0.0334(13) -0.0011(11)
C22 0.0562(11) 0.0538(10) 0.0757(13) 0.0008(10) 0.0128(9) 0.0014(8)
N1 0.0388(7) 0.0400(7) 0.0484(7) -0.0044(5) 0.0019(5) -0.0028(5)
O1 0.0566(7) 0.0382(7) 0.0902(9) -0.0092(6) 0.0023(6) -0.0002(5)
O2 0.0556(7) 0.0482(7) 0.0943(10) -0.0205(6) -0.0087(7) -0.0097(6)

loop_
_geom_bond_atom_site_label_1
_geom_bond_atom_site_label_2
_geom_bond_distance
_geom_bond_site_symmetry_2
_geom_bond_publ_flag
C1 C6 1.394(2) . ?
C1 C2 1.405(2) . ?
C1 C7 1.477(2) . ?
C2 C3 1.374(3) . ?
C3 C4 1.374(3) . ?
C4 C5 1.378(3) . ?
C5 C6 1.399(2) . ?
C6 C13 1.492(2) . ?
C7 C8 1.395(2) . ?
C7 C12 1.400(2) . ?
C8 C9 1.376(3) . ?
C9 C10 1.377(3) . ?
C10 C11 1.375(3) . ?
C11 C12 1.401(2) . ?
C12 C14 1.493(2) . ?
C13 O1 1.2093(18) . ?
C13 N1 1.407(2) . ?
C14 O2 1.2152(19) . ?
C14 N1 1.395(2) . ?
C15 N1 1.496(2) . ?
C15 C16 1.513(3) . ?
C15 C17 1.518(2) . ?
C17 C22 1.377(2) . ?
C17 C18 1.390(2) . ?
C18 C19 1.380(3) . ?
C19 C20 1.369(3) . ?
C20 C21 1.366(4) . ?
C21 C22 1.396(3) . ?

loop_
_cod_related_entry_id
_cod_related_entry_database
_cod_related_entry_code
1 ChemSpider 2754753
